data_7718452
loop_
_publ_author_name
'Calvo-Molina, Adri&#xe1;n'
'Jover, Jes&#xfa;s'
'P&#xe9;rez-Redondo, Adri&#xe1;n'
'Y&#xe9;lamos, Carlos'

_publ_section_title
;
 Revisiting the structure and properties of mid-valent
 monopentamethylcyclopentadienylchromium complexes.
;
_journal_issue 20
_journal_name_full 'Dalton transactions (Cambridge, England : 2003)'
_journal_page_first 8190
_journal_page_last 8203
_journal_paper_doi 10.1039/d5dt00620a
_journal_volume 54
_journal_year 2025
_chemical_formula_moiety 'C20 H38 B2 Cr2'
_chemical_formula_sum 'C20 H38 B2 Cr2'
_chemical_formula_weight 404.12
_chemical_properties_physical Air-sensitive,Moisture-sensitive,Heat-sensitive,Oxygen-sensitive,Pyrophoric
_space_group_IT_number 14
_space_group_name_Hall '-P 2yn'
_space_group_name_H-M_alt 'P 1 21/n 1'
_symmetry_cell_setting monoclinic
_symmetry_Int_Tables_number 14
_symmetry_space_group_name_Hall '-P 2yn'
_symmetry_space_group_name_H-M 'P 1 21/n 1'
_atom_sites_solution_hydrogens mixed
_atom_sites_solution_primary dual
_atom_sites_solution_secondary dual
_audit_conform_dict_location ftp://ftp.iucr.org/pub/cif_core.dic
_audit_conform_dict_name cif_core.dic
_audit_conform_dict_version 2.4.5
_audit_creation_date 2024-07-04T17:23:47-00:00
_audit_creation_method 'WinGX routine CIF_UPDATE'
_audit_update_record
;
2025-01-21 deposited with the CCDC.	2025-03-31 downloaded from the CCDC.
;
_cell_angle_alpha 90
_cell_angle_beta 101.490(2)
_cell_angle_gamma 90
_cell_formula_units_Z 4
_cell_length_a 11.1490(7)
_cell_length_b 13.7517(9)
_cell_length_c 14.7630(9)
_cell_measurement_reflns_used 9924
_cell_measurement_temperature 150(2)
_cell_measurement_theta_max 26.37
_cell_measurement_theta_min 2.38
_cell_measurement_wavelength 0.71073
_cell_volume 2218.1(2)
_computing_cell_refinement 'SAINT V8.40B integration software'
_computing_data_collection 'Apex3 v2019.11-0 (Bruker, 2019)'
_computing_data_reduction 'SAINT V8.40B (Bruker, 2019)'
_computing_molecular_graphics 'ORTEP-3 for Windows (Farrugia, 2012)'
_computing_publication_material 'WinGX publication routines (Farrugia, 2012)'
_computing_structure_refinement 'SHELXL-2018/3 (Sheldrick, 2018)'
_computing_structure_solution 'SHELXT-2018/2 (Sheldrick, 2015)'
_diffrn_ambient_temperature 150(2)
_diffrn_detector 'APEX-II CCD'
_diffrn_detector_area_resol_mean 7.4074
_diffrn_measured_fraction_theta_full 0.998
_diffrn_measured_fraction_theta_max 0.994
_diffrn_measurement_device '\k-geometry diffractometer'
_diffrn_measurement_device_type
;
Bruker AXS D8 Venture diffractometer with PhotonIII_C14 charge-integrating and 
photon counting pixel array detector
;
_diffrn_measurement_method 'omega and phi scans'
_diffrn_orient_matrix_UB_11 0.00944
_diffrn_orient_matrix_UB_12 0.070774
_diffrn_orient_matrix_UB_13 -0.012482
_diffrn_orient_matrix_UB_21 0.083098
_diffrn_orient_matrix_UB_22 -0.000569
_diffrn_orient_matrix_UB_23 0.040892
_diffrn_orient_matrix_UB_31 0.037189
_diffrn_orient_matrix_UB_32 -0.016694
_diffrn_orient_matrix_UB_33 -0.054313
_diffrn_radiation_collimation 'focusing mirrors'
_diffrn_radiation_monochromator 'multilayer mirror optics'
_diffrn_radiation_probe x-ray
_diffrn_radiation_type MoK\a
_diffrn_radiation_wavelength 0.71073
_diffrn_reflns_av_R_equivalents 0.0819
_diffrn_reflns_av_unetI/netI 0.0314
_diffrn_reflns_Laue_measured_fraction_full 0.998
_diffrn_reflns_Laue_measured_fraction_max 0.994
_diffrn_reflns_limit_h_max 13
_diffrn_reflns_limit_h_min -13
_diffrn_reflns_limit_k_max 17
_diffrn_reflns_limit_k_min -17
_diffrn_reflns_limit_l_max 18
_diffrn_reflns_limit_l_min -18
_diffrn_reflns_number 59339
_diffrn_reflns_point_group_measured_fraction_full 0.998
_diffrn_reflns_point_group_measured_fraction_max 0.994
_diffrn_reflns_theta_full 25
_diffrn_reflns_theta_max 26.448
_diffrn_reflns_theta_min 2.043
_diffrn_source 'microfocus sealed tube'
_diffrn_source_current 1.4
_diffrn_source_type 'INCOATEC I\ms 3.0'
_diffrn_source_voltage 50
_diffrn_standards_number 0
_exptl_absorpt_coefficient_mu 0.979
_exptl_absorpt_correction_T_max 0.745
_exptl_absorpt_correction_T_min 0.617
_exptl_absorpt_correction_type multi-scan
_exptl_absorpt_process_details
;
        SADABS-2016/2 - Bruker AXS area detector scaling and absorption correcti
;
_exptl_crystal_colour grey
_exptl_crystal_density_diffrn 1.21
_exptl_crystal_density_method 'not measured'
_exptl_crystal_description plate
_exptl_crystal_F_000 864
_exptl_crystal_recrystallization_method 'Re-crystallisation from solvent: toluene'
_exptl_crystal_size_max 0.26
_exptl_crystal_size_mid 0.16
_exptl_crystal_size_min 0.1
_refine_diff_density_max 0.526
_refine_diff_density_min -1.193
_refine_diff_density_rms 0.336
_refine_ls_extinction_method none
_refine_ls_goodness_of_fit_ref 1.142
_refine_ls_hydrogen_treatment mixed
_refine_ls_matrix_type full
_refine_ls_number_constraints 0
_refine_ls_number_parameters 259
_refine_ls_number_reflns 4542
_refine_ls_number_restraints 0
_refine_ls_restrained_S_all 1.142
_refine_ls_R_factor_all 0.0667
_refine_ls_R_factor_gt 0.0441
_refine_ls_shift/su_max 0.001
_refine_ls_shift/su_mean 0
_refine_ls_structure_factor_coef Fsqd
_refine_ls_weighting_details 'w=1/[\s^2^(Fo^2^)+(0.0747P)^2^+0.7847P] where P=(Fo^2^+2Fc^2^)/3'
_refine_ls_weighting_scheme calc
_refine_ls_wR_factor_gt 0.1168
_refine_ls_wR_factor_ref 0.1366
_reflns_Friedel_coverage 0
_reflns_number_gt 3648
_reflns_number_total 4542
_reflns_threshold_expression 'I > 2\s(I)'
_cod_data_source_file d5dt00620a3.cif
_cod_data_source_block 6
_cod_depositor_comments 'Adding full bibliography for 7718451--7718458.cif.'
_cod_original_sg_symbol_H-M 'P 21/n'
_cod_database_code 7718452
_shelx_shelxl_version_number 2018/3

loop_
_symmetry_equiv_pos_as_xyz
'x, y, z'
'-x+1/2, y+1/2, -z+1/2'
'-x, -y, -z'
'x-1/2, -y-1/2, z-1/2'

loop_
_atom_site_label
_atom_site_type_symbol
_atom_site_fract_x
_atom_site_fract_y
_atom_site_fract_z
_atom_site_U_iso_or_equiv
_atom_site_adp_type
_atom_site_occupancy
_atom_site_site_symmetry_order
_atom_site_calc_flag
_atom_site_refinement_flags_posn
_atom_site_refinement_flags_adp
_atom_site_refinement_flags_occupancy
_atom_site_disorder_assembly
_atom_site_disorder_group
C11 C 0.5840(3) 0.8013(2) 0.1099(2) 0.0346(6) Uani 1 1 d . . . . .
C12 C 0.6953(3) 0.7967(2) 0.17299(19) 0.0316(6) Uani 1 1 d . . . . .
C13 C 0.7560(3) 0.7085(2) 0.15563(19) 0.0297(6) Uani 1 1 d . . . . .
C14 C 0.6817(3) 0.6603(2) 0.08077(19) 0.0297(6) Uani 1 1 d . . . . .
C15 C 0.5728(3) 0.7154(2) 0.05371(19) 0.0340(6) Uani 1 1 d . . . . .
C16 C 0.4914(4) 0.8829(3) 0.0978(3) 0.0556(10) Uani 1 1 d . . . . .
H16A H 0.509297 0.926492 0.151291 0.083 Uiso 1 1 calc R U . . .
H16B H 0.409004 0.855767 0.092597 0.083 Uiso 1 1 calc R U . . .
H16C H 0.495732 0.919447 0.041514 0.083 Uiso 1 1 calc R U . . .
C17 C 0.7479(3) 0.8711(2) 0.2448(2) 0.0467(8) Uani 1 1 d . . . . .
H17A H 0.823087 0.898166 0.230187 0.07 Uiso 1 1 calc R U . . .
H17B H 0.766477 0.840157 0.305789 0.07 Uiso 1 1 calc R U . . .
H17C H 0.688251 0.923382 0.245139 0.07 Uiso 1 1 calc R U . . .
C18 C 0.8800(3) 0.6759(2) 0.2056(2) 0.0432(8) Uani 1 1 d . . . . .
H18A H 0.882895 0.604728 0.207329 0.065 Uiso 1 1 calc R U . . .
H18B H 0.895633 0.70141 0.268839 0.065 Uiso 1 1 calc R U . . .
H18C H 0.942547 0.700418 0.17321 0.065 Uiso 1 1 calc R U . . .
C19 C 0.7141(3) 0.5677(2) 0.0365(2) 0.0447(8) Uani 1 1 d . . . . .
H19A H 0.778908 0.580983 0.002016 0.067 Uiso 1 1 calc R U . . .
H19B H 0.641577 0.542879 -0.005929 0.067 Uiso 1 1 calc R U . . .
H19C H 0.742808 0.519203 0.084479 0.067 Uiso 1 1 calc R U . . .
C20 C 0.4689(3) 0.6920(3) -0.0246(2) 0.0513(9) Uani 1 1 d . . . . .
H20A H 0.476643 0.730791 -0.078826 0.077 Uiso 1 1 calc R U . . .
H20B H 0.391125 0.707225 -0.006464 0.077 Uiso 1 1 calc R U . . .
H20C H 0.471111 0.622705 -0.039691 0.077 Uiso 1 1 calc R U . . .
C21 C 0.4110(3) 0.8328(2) 0.3823(2) 0.0319(6) Uani 1 1 d . . . . .
C22 C 0.4799(3) 0.7797(2) 0.45715(19) 0.0323(6) Uani 1 1 d . . . . .
C23 C 0.4088(3) 0.6965(2) 0.4724(2) 0.0397(8) Uani 1 1 d . . . . .
C24 C 0.3016(3) 0.6970(2) 0.4055(2) 0.0410(8) Uani 1 1 d . . . . .
C25 C 0.3023(3) 0.7801(2) 0.3479(2) 0.0377(7) Uani 1 1 d . . . . .
C26 C 0.4439(3) 0.9310(2) 0.3503(2) 0.0449(8) Uani 1 1 d . . . . .
H26A H 0.420436 0.981272 0.390412 0.067 Uiso 1 1 calc R U . . .
H26B H 0.400452 0.941708 0.28654 0.067 Uiso 1 1 calc R U . . .
H26C H 0.532383 0.934028 0.352935 0.067 Uiso 1 1 calc R U . . .
C27 C 0.6001(3) 0.8094(3) 0.5152(2) 0.0459(8) Uani 1 1 d . . . . .
H27A H 0.644431 0.850425 0.478638 0.069 Uiso 1 1 calc R U . . .
H27B H 0.648754 0.751289 0.535972 0.069 Uiso 1 1 calc R U . . .
H27C H 0.58587 0.845927 0.569102 0.069 Uiso 1 1 calc R U . . .
C28 C 0.4469(4) 0.6231(3) 0.5479(3) 0.0626(12) Uani 1 1 d . . . . .
H28A H 0.42422 0.646494 0.604902 0.094 Uiso 1 1 calc R U . . .
H28B H 0.535788 0.61376 0.55841 0.094 Uiso 1 1 calc R U . . .
H28C H 0.405722 0.561144 0.529712 0.094 Uiso 1 1 calc R U . . .
C29 C 0.2002(4) 0.6221(3) 0.3952(3) 0.0638(12) Uani 1 1 d . . . . .
H29A H 0.231963 0.562054 0.426895 0.096 Uiso 1 1 calc R U . . .
H29B H 0.169751 0.608548 0.329471 0.096 Uiso 1 1 calc R U . . .
H29C H 0.133234 0.647274 0.422564 0.096 Uiso 1 1 calc R U . . .
C30 C 0.2014(3) 0.8112(3) 0.2705(3) 0.0602(10) Uani 1 1 d . . . . .
H30A H 0.140303 0.848258 0.295566 0.09 Uiso 1 1 calc R U . . .
H30B H 0.16267 0.753669 0.23799 0.09 Uiso 1 1 calc R U . . .
H30C H 0.23513 0.852111 0.227289 0.09 Uiso 1 1 calc R U . . .
B1 B 0.6619(4) 0.6210(3) 0.3547(2) 0.0400(8) Uani 1 1 d . . . . .
B2 B 0.3910(3) 0.5932(3) 0.1968(3) 0.0393(8) Uani 1 1 d . . . . .
Cr1 Cr 0.58237(4) 0.66897(3) 0.20037(3) 0.02985(16) Uani 1 1 d . . . . .
Cr2 Cr 0.46159(4) 0.68630(3) 0.33199(3) 0.03231(16) Uani 1 1 d . . . . .
H24 H 0.312(4) 0.578(3) 0.149(3) 0.057(11) Uiso 1 1 d . . . . .
H13 H 0.663(3) 0.578(3) 0.284(2) 0.048(10) Uiso 1 1 d . . . . .
H23 H 0.469(3) 0.559(3) 0.169(2) 0.048(10) Uiso 1 1 d . . . . .
H12 H 0.579(3) 0.584(2) 0.380(2) 0.042(9) Uiso 1 1 d . . . . .
H22 H 0.389(3) 0.565(3) 0.268(2) 0.045(9) Uiso 1 1 d . . . . .
H14 H 0.754(3) 0.619(3) 0.410(3) 0.056(10) Uiso 1 1 d . . . . .
H11 H 0.649(3) 0.698(3) 0.343(2) 0.050(10) Uiso 1 1 d . . . . .
H21 H 0.397(4) 0.675(3) 0.198(3) 0.057(11) Uiso 1 1 d . . . . .

loop_
_atom_site_aniso_label
_atom_site_aniso_U_11
_atom_site_aniso_U_22
_atom_site_aniso_U_33
_atom_site_aniso_U_23
_atom_site_aniso_U_13
_atom_site_aniso_U_12
C11 0.0395(16) 0.0343(15) 0.0330(15) 0.0095(12) 0.0150(13) 0.0055(12)
C12 0.0402(16) 0.0267(14) 0.0315(14) 0.0022(11) 0.0162(12) -0.0050(12)
C13 0.0317(15) 0.0298(14) 0.0306(14) 0.0039(11) 0.0136(12) -0.0039(11)
C14 0.0343(15) 0.0322(14) 0.0257(13) 0.0017(11) 0.0136(11) -0.0032(11)
C15 0.0372(16) 0.0411(16) 0.0252(14) 0.0053(12) 0.0099(12) -0.0021(13)
C16 0.065(2) 0.050(2) 0.055(2) 0.0139(17) 0.0193(18) 0.0240(18)
C17 0.065(2) 0.0335(17) 0.0458(18) -0.0080(14) 0.0206(16) -0.0143(15)
C18 0.0314(16) 0.0489(19) 0.0499(19) 0.0036(15) 0.0094(14) -0.0010(13)
C19 0.062(2) 0.0386(17) 0.0399(17) -0.0053(14) 0.0246(16) -0.0018(15)
C20 0.046(2) 0.067(2) 0.0362(17) 0.0060(16) -0.0011(15) -0.0044(17)
C21 0.0342(15) 0.0288(14) 0.0360(15) -0.0064(11) 0.0150(12) -0.0014(11)
C22 0.0406(16) 0.0307(14) 0.0293(14) -0.0072(11) 0.0161(12) -0.0017(12)
C23 0.059(2) 0.0305(15) 0.0388(16) -0.0055(12) 0.0318(16) -0.0031(14)
C24 0.0425(18) 0.0377(16) 0.0522(19) -0.0168(14) 0.0320(16) -0.0107(13)
C25 0.0322(15) 0.0408(17) 0.0435(17) -0.0130(13) 0.0160(13) -0.0022(13)
C26 0.054(2) 0.0323(16) 0.0526(19) 0.0021(14) 0.0215(16) -0.0013(14)
C27 0.051(2) 0.049(2) 0.0372(17) -0.0092(14) 0.0062(15) 0.0008(15)
C28 0.115(4) 0.0361(19) 0.049(2) 0.0050(15) 0.046(2) 0.006(2)
C29 0.058(2) 0.054(2) 0.094(3) -0.026(2) 0.050(2) -0.0278(19)
C30 0.039(2) 0.074(3) 0.066(2) -0.016(2) 0.0050(17) 0.0066(18)
B1 0.045(2) 0.042(2) 0.0348(18) 0.0066(15) 0.0119(16) 0.0099(16)
B2 0.0378(19) 0.044(2) 0.0390(19) -0.0164(16) 0.0153(16) -0.0165(16)
Cr1 0.0296(3) 0.0354(3) 0.0276(3) 0.00208(18) 0.01291(19) -0.00422(18)
Cr2 0.0342(3) 0.0354(3) 0.0315(3) -0.01016(19) 0.0167(2) -0.00408(19)

loop_
_atom_type_symbol
_atom_type_description
_atom_type_scat_dispersion_real
_atom_type_scat_dispersion_imag
_atom_type_scat_source
C C 0.0033 0.0016 'International Tables Vol C Tables 4.2.6.8 and 6.1.1.4'
H H 0 0 'International Tables Vol C Tables 4.2.6.8 and 6.1.1.4'
B B 0.0013 0.0007 'International Tables Vol C Tables 4.2.6.8 and 6.1.1.4'
Cr Cr 0.3209 0.6236 'International Tables Vol C Tables 4.2.6.8 and 6.1.1.4'

loop_
_geom_angle_atom_site_label_1
_geom_angle_atom_site_label_2
_geom_angle_atom_site_label_3
_geom_angle
_geom_angle_site_symmetry_1
_geom_angle_site_symmetry_3
_geom_angle_publ_flag
C12 C11 C15 108.2(3) . . ?
C12 C11 C16 127.5(3) . . ?
C15 C11 C16 124.3(3) . . ?
C12 C11 Cr1 71.36(16) . . ?
C15 C11 Cr1 70.66(16) . . ?
C16 C11 Cr1 125.7(2) . . ?
C11 C12 C13 107.9(3) . . ?
C11 C12 C17 127.4(3) . . ?
C13 C12 C17 124.6(3) . . ?
C11 C12 Cr1 72.50(17) . . ?
C13 C12 Cr1 70.90(15) . . ?
C17 C12 Cr1 124.0(2) . . ?
C14 C13 C12 108.2(3) . . ?
C14 C13 C18 125.9(3) . . ?
C12 C13 C18 125.8(3) . . ?
C14 C13 Cr1 73.04(16) . . ?
C12 C13 Cr1 71.68(15) . . ?
C18 C13 Cr1 123.4(2) . . ?
C13 C14 C15 107.9(3) . . ?
C13 C14 C19 125.7(3) . . ?
C15 C14 C19 126.4(3) . . ?
C13 C14 Cr1 70.51(15) . . ?
C15 C14 Cr1 70.61(15) . . ?
C19 C14 Cr1 125.35(19) . . ?
C14 C15 C11 107.8(3) . . ?
C14 C15 C20 126.1(3) . . ?
C11 C15 C20 126.0(3) . . ?
C14 C15 Cr1 72.69(16) . . ?
C11 C15 Cr1 72.13(15) . . ?
C20 C15 Cr1 124.4(2) . . ?
C11 C16 H16A 109.5 . . ?
C11 C16 H16B 109.5 . . ?
H16A C16 H16B 109.5 . . ?
C11 C16 H16C 109.5 . . ?
H16A C16 H16C 109.5 . . ?
H16B C16 H16C 109.5 . . ?
C12 C17 H17A 109.5 . . ?
C12 C17 H17B 109.5 . . ?
H17A C17 H17B 109.5 . . ?
C12 C17 H17C 109.5 . . ?
H17A C17 H17C 109.5 . . ?
H17B C17 H17C 109.5 . . ?
C13 C18 H18A 109.5 . . ?
C13 C18 H18B 109.5 . . ?
H18A C18 H18B 109.5 . . ?
C13 C18 H18C 109.5 . . ?
H18A C18 H18C 109.5 . . ?
H18B C18 H18C 109.5 . . ?
C14 C19 H19A 109.5 . . ?
C14 C19 H19B 109.5 . . ?
H19A C19 H19B 109.5 . . ?
C14 C19 H19C 109.5 . . ?
H19A C19 H19C 109.5 . . ?
H19B C19 H19C 109.5 . . ?
C15 C20 H20A 109.5 . . ?
C15 C20 H20B 109.5 . . ?
H20A C20 H20B 109.5 . . ?
C15 C20 H20C 109.5 . . ?
H20A C20 H20C 109.5 . . ?
H20B C20 H20C 109.5 . . ?
C22 C21 C25 108.0(3) . . ?
C22 C21 C26 125.5(3) . . ?
C25 C21 C26 126.3(3) . . ?
C22 C21 Cr2 70.43(16) . . ?
C25 C21 Cr2 71.20(16) . . ?
C26 C21 Cr2 127.4(2) . . ?
C21 C22 C23 107.6(3) . . ?
C21 C22 C27 126.3(3) . . ?
C23 C22 C27 125.9(3) . . ?
C21 C22 Cr2 72.76(16) . . ?
C23 C22 Cr2 73.02(16) . . ?
C27 C22 Cr2 123.8(2) . . ?
C24 C23 C22 107.9(3) . . ?
C24 C23 C28 127.3(3) . . ?
C22 C23 C28 124.7(3) . . ?
C24 C23 Cr2 72.17(17) . . ?
C22 C23 Cr2 69.76(15) . . ?
C28 C23 Cr2 123.4(2) . . ?
C23 C24 C25 108.8(3) . . ?
C23 C24 C29 126.0(3) . . ?
C25 C24 C29 125.3(4) . . ?
C23 C24 Cr2 72.14(17) . . ?
C25 C24 Cr2 70.65(16) . . ?
C29 C24 Cr2 123.4(2) . . ?
C21 C25 C24 107.6(3) . . ?
C21 C25 C30 125.9(3) . . ?
C24 C25 C30 126.3(3) . . ?
C21 C25 Cr2 72.11(16) . . ?
C24 C25 Cr2 72.55(17) . . ?
C30 C25 Cr2 125.0(2) . . ?
C21 C26 H26A 109.5 . . ?
C21 C26 H26B 109.5 . . ?
H26A C26 H26B 109.5 . . ?
C21 C26 H26C 109.5 . . ?
H26A C26 H26C 109.5 . . ?
H26B C26 H26C 109.5 . . ?
C22 C27 H27A 109.5 . . ?
C22 C27 H27B 109.5 . . ?
H27A C27 H27B 109.5 . . ?
C22 C27 H27C 109.5 . . ?
H27A C27 H27C 109.5 . . ?
H27B C27 H27C 109.5 . . ?
C23 C28 H28A 109.5 . . ?
C23 C28 H28B 109.5 . . ?
H28A C28 H28B 109.5 . . ?
C23 C28 H28C 109.5 . . ?
H28A C28 H28C 109.5 . . ?
H28B C28 H28C 109.5 . . ?
C24 C29 H29A 109.5 . . ?
C24 C29 H29B 109.5 . . ?
H29A C29 H29B 109.5 . . ?
C24 C29 H29C 109.5 . . ?
H29A C29 H29C 109.5 . . ?
H29B C29 H29C 109.5 . . ?
C25 C30 H30A 109.5 . . ?
C25 C30 H30B 109.5 . . ?
H30A C30 H30B 109.5 . . ?
C25 C30 H30C 109.5 . . ?
H30A C30 H30C 109.5 . . ?
H30B C30 H30C 109.5 . . ?
Cr1 B1 Cr2 66.19(10) . . ?
Cr1 B1 H13 51.1(17) . . ?
Cr2 B1 H13 103.9(17) . . ?
Cr1 B1 H12 104.8(16) . . ?
Cr2 B1 H12 55.1(16) . . ?
H13 B1 H12 102(2) . . ?
Cr1 B1 H14 141.7(18) . . ?
Cr2 B1 H14 140.5(18) . . ?
H13 B1 H14 116(2) . . ?
H12 B1 H14 113(2) . . ?
Cr1 B1 H11 63.7(19) . . ?
Cr2 B1 H11 60.6(19) . . ?
H13 B1 H11 112(3) . . ?
H12 B1 H11 112(3) . . ?
H14 B1 H11 102(3) . . ?
Cr1 B2 Cr2 66.21(9) . . ?
Cr1 B2 H24 138(2) . . ?
Cr2 B2 H24 141(2) . . ?
Cr1 B2 H23 55.7(18) . . ?
Cr2 B2 H23 112.2(18) . . ?
H24 B2 H23 106(3) . . ?
Cr1 B2 H22 108.5(18) . . ?
Cr2 B2 H22 57.6(18) . . ?
H24 B2 H22 113(3) . . ?
H23 B2 H22 111(3) . . ?
Cr1 B2 H21 61(2) . . ?
Cr2 B2 H21 56(2) . . ?
H24 B2 H21 105(3) . . ?
H23 B2 H21 112(3) . . ?
H22 B2 H21 110(3) . . ?
C13 Cr1 C15 61.45(11) . . ?
C13 Cr1 C12 37.42(10) . . ?
C15 Cr1 C12 61.53(11) . . ?
C13 Cr1 C11 61.31(11) . . ?
C15 Cr1 C11 37.21(11) . . ?
C12 Cr1 C11 36.14(11) . . ?
C13 Cr1 C14 36.45(10) . . ?
C15 Cr1 C14 36.70(11) . . ?
C12 Cr1 C14 61.43(10) . . ?
C11 Cr1 C14 61.26(10) . . ?
C13 Cr1 B2 158.68(11) . . ?
C15 Cr1 B2 103.57(12) . . ?
C12 Cr1 B2 151.24(13) . . ?
C11 Cr1 B2 117.04(14) . . ?
C14 Cr1 B2 122.55(11) . . ?
C13 Cr1 B1 99.88(12) . . ?
C15 Cr1 B1 161.13(12) . . ?
C12 Cr1 B1 105.99(13) . . ?
C11 Cr1 B1 138.39(13) . . ?
C14 Cr1 B1 125.97(12) . . ?
B2 Cr1 B1 93.56(14) . . ?
C13 Cr1 Cr2 144.24(8) . . ?
C15 Cr1 Cr2 140.22(8) . . ?
C12 Cr1 Cr2 117.26(7) . . ?
C11 Cr1 Cr2 115.88(8) . . ?
C14 Cr1 Cr2 176.85(8) . . ?
B2 Cr1 Cr2 56.98(8) . . ?
B1 Cr1 Cr2 56.92(9) . . ?
C13 Cr1 H13 91.5(10) . . ?
C15 Cr1 H13 139.3(11) . . ?
C12 Cr1 H13 115.5(11) . . ?
C11 Cr1 H13 151.0(11) . . ?
C14 Cr1 H13 103.6(11) . . ?
B2 Cr1 H13 92.0(11) . . ?
B1 Cr1 H13 30.0(11) . . ?
Cr2 Cr1 H13 79.5(10) . . ?
C13 Cr1 H23 132.3(10) . . ?
C15 Cr1 H23 95.0(10) . . ?
C12 Cr1 H23 156.5(10) . . ?
C11 Cr1 H23 124.0(10) . . ?
C14 Cr1 H23 99.7(10) . . ?
B2 Cr1 H23 28.4(10) . . ?
B1 Cr1 H23 96.5(10) . . ?
Cr2 Cr1 H23 80.8(10) . . ?
H13 Cr1 H23 81.1(15) . . ?
C22 Cr2 C25 61.66(11) . . ?
C22 Cr2 C21 36.81(11) . . ?
C25 Cr2 C21 36.70(11) . . ?
C22 Cr2 C23 37.22(11) . . ?
C25 Cr2 C23 60.94(12) . . ?
C21 Cr2 C23 61.10(11) . . ?
C22 Cr2 C24 61.10(11) . . ?
C25 Cr2 C24 36.80(12) . . ?
C21 Cr2 C24 60.87(10) . . ?
C23 Cr2 C24 35.68(13) . . ?
C22 Cr2 B1 99.99(12) . . ?
C25 Cr2 B1 161.20(13) . . ?
C21 Cr2 B1 125.62(13) . . ?
C23 Cr2 B1 107.64(13) . . ?
C24 Cr2 B1 139.96(13) . . ?
C22 Cr2 B2 166.16(12) . . ?
C25 Cr2 B2 105.16(13) . . ?
C21 Cr2 B2 134.15(14) . . ?
C23 Cr2 B2 134.43(12) . . ?
C24 Cr2 B2 106.09(12) . . ?
B1 Cr2 B2 93.42(14) . . ?
C22 Cr2 Cr1 134.53(8) . . ?
C25 Cr2 Cr1 132.29(9) . . ?
C21 Cr2 Cr1 122.09(8) . . ?
C23 Cr2 Cr1 163.87(10) . . ?
C24 Cr2 Cr1 160.33(10) . . ?
B1 Cr2 Cr1 56.89(9) . . ?
B2 Cr2 Cr1 56.81(8) . . ?
C22 Cr2 H12 99.8(10) . . ?
C25 Cr2 H12 149.5(10) . . ?
C21 Cr2 H12 135.7(10) . . ?
C23 Cr2 H12 89.4(10) . . ?
C24 Cr2 H12 114.0(10) . . ?
B1 Cr2 H12 29.7(10) . . ?
B2 Cr2 H12 90.2(10) . . ?
Cr1 Cr2 H12 78.2(10) . . ?
C22 Cr2 H22 146.4(10) . . ?
C25 Cr2 H22 105.8(10) . . ?
C21 Cr2 H22 142.4(10) . . ?
C23 Cr2 H22 109.2(10) . . ?
C24 Cr2 H22 89.8(10) . . ?
B1 Cr2 H22 91.9(10) . . ?
B2 Cr2 H22 28.2(10) . . ?
Cr1 Cr2 H22 77.9(10) . . ?
H12 Cr2 H22 75.6(14) . . ?
C22 Cr2 H21 146.4(11) . . ?
C25 Cr2 H21 90.7(11) . . ?
C21 Cr2 H21 109.6(11) . . ?
C23 Cr2 H21 144.3(12) . . ?
C24 Cr2 H21 108.7(12) . . ?
B1 Cr2 H21 104.9(12) . . ?
B2 Cr2 H21 28.2(11) . . ?
Cr1 Cr2 H21 51.6(12) . . ?
H12 Cr2 H21 113.0(15) . . ?
H22 Cr2 H21 55.2(14) . . ?

loop_
_geom_bond_atom_site_label_1
_geom_bond_atom_site_label_2
_geom_bond_distance
_geom_bond_site_symmetry_2
_geom_bond_publ_flag
C11 C12 1.397(4) . ?
C11 C15 1.435(4) . ?
C11 C16 1.512(4) . ?
C11 Cr1 2.259(3) . ?
C12 C13 1.436(4) . ?
C12 C17 1.506(4) . ?
C12 Cr1 2.244(3) . ?
C13 C14 1.408(4) . ?
C13 C18 1.499(4) . ?
C13 Cr1 2.234(3) . ?
C14 C15 1.419(4) . ?
C14 C19 1.508(4) . ?
C14 Cr1 2.266(3) . ?
C15 C20 1.499(4) . ?
C15 Cr1 2.239(3) . ?
C16 H16A 0.98 . ?
C16 H16B 0.98 . ?
C16 H16C 0.98 . ?
C17 H17A 0.98 . ?
C17 H17B 0.98 . ?
C17 H17C 0.98 . ?
C18 H18A 0.98 . ?
C18 H18B 0.98 . ?
C18 H18C 0.98 . ?
C19 H19A 0.98 . ?
C19 H19B 0.98 . ?
C19 H19C 0.98 . ?
C20 H20A 0.98 . ?
C20 H20B 0.98 . ?
C20 H20C 0.98 . ?
C21 C22 1.416(4) . ?
C21 C25 1.417(4) . ?
C21 C26 1.500(4) . ?
C21 Cr2 2.257(3) . ?
C22 C23 1.435(4) . ?
C22 C27 1.496(4) . ?
C22 Cr2 2.226(3) . ?
C23 C24 1.391(5) . ?
C23 C28 1.501(5) . ?
C23 Cr2 2.269(3) . ?
C24 C25 1.425(5) . ?
C24 C29 1.515(4) . ?
C24 Cr2 2.270(3) . ?
C25 C30 1.498(5) . ?
C25 Cr2 2.245(3) . ?
C26 H26A 0.98 . ?
C26 H26B 0.98 . ?
C26 H26C 0.98 . ?
C27 H27A 0.98 . ?
C27 H27B 0.98 . ?
C27 H27C 0.98 . ?
C28 H28A 0.98 . ?
C28 H28B 0.98 . ?
C28 H28C 0.98 . ?
C29 H29A 0.98 . ?
C29 H29B 0.98 . ?
C29 H29C 0.98 . ?
C30 H30A 0.98 . ?
C30 H30B 0.98 . ?
C30 H30C 0.98 . ?
B1 Cr1 2.368(4) . ?
B1 Cr2 2.369(4) . ?
B1 H13 1.20(3) . ?
B1 H12 1.18(3) . ?
B1 H14 1.18(4) . ?
B1 H11 1.09(4) . ?
B2 Cr1 2.365(3) . ?
B2 Cr2 2.370(3) . ?
B2 H24 1.03(4) . ?
B2 H23 1.13(3) . ?
B2 H22 1.12(3) . ?
B2 H21 1.13(4) . ?
Cr1 Cr2 2.5861(6) . ?
Cr1 H13 1.86(4) . ?
Cr1 H23 1.96(3) . ?
Cr2 H12 1.95(3) . ?
Cr2 H22 2.01(3) . ?
Cr2 H21 1.97(4) . ?
